data_2013547
loop_
_publ_author_name
'Picard, S.'
'Salloum, D.'
'Gougeon, P.'
'Potel, M.'

_publ_section_title
;
 Cs~6~Mo~27~S~31~: a novel ternary reduced molybdenum sulfide
 containing Mo~9~ and Mo~18~ clusters
;
_journal_issue 11
_journal_name_full 'Acta Crystallographica Section C'
_journal_page_first i112
_journal_page_last i114
_journal_paper_doi 10.1107/S0108270103006243
_journal_volume 59
_journal_year 2003
_chemical_formula_iupac 'Cs6 Mo27 S31'
_chemical_formula_moiety 'Cs6 Mo27 S31'
_chemical_formula_sum 'Cs6 Mo27 S31'
_chemical_formula_weight 4381.70
_chemical_name_systematic
;
 ?
;
_space_group_IT_number 167
_symmetry_cell_setting hexagonal
_symmetry_space_group_name_Hall '-R 3 2"c'
_symmetry_space_group_name_H-M 'R -3 c :H'
_atom_sites_solution_primary isomor
_audit_creation_method SHELXL-97
_cell_angle_alpha 90.00
_cell_angle_beta 90.00
_cell_angle_gamma 120.00
_cell_formula_units_Z 6
_cell_length_a 9.44240(5)
_cell_length_b 9.44240(5)
_cell_length_c 110.0790(7)
_cell_measurement_reflns_used 94508
_cell_measurement_temperature 293(2)
_cell_measurement_theta_max 40.25
_cell_measurement_theta_min 2.55
_cell_volume 8499.63(8)
_computing_cell_refinement COLLECT
_computing_data_collection 'COLLECT (Nonius, 1998)'
_computing_data_reduction 'EvalCCD (Duisenberg, 1998)'
_computing_molecular_graphics 'DIAMOND (Bergerhoff, 1996)'
_computing_publication_material SHELXL97
_computing_structure_refinement 'SHELXL97 (Sheldrick, 1997)'
_diffrn_ambient_temperature 293(2)
_diffrn_measured_fraction_theta_full 0.998
_diffrn_measured_fraction_theta_max 0.998
_diffrn_measurement_device_type 'Nonius KappaCCD'
_diffrn_measurement_method '\f scans (\k = 0) + additional \w scans'
_diffrn_radiation_monochromator graphite
_diffrn_radiation_source 'fine-focus sealed tube'
_diffrn_radiation_type MoK\a
_diffrn_radiation_wavelength 0.71069
_diffrn_reflns_av_R_equivalents 0.0507
_diffrn_reflns_av_sigmaI/netI 0.0226
_diffrn_reflns_limit_h_max 17
_diffrn_reflns_limit_h_min -17
_diffrn_reflns_limit_k_max 14
_diffrn_reflns_limit_k_min -17
_diffrn_reflns_limit_l_max 198
_diffrn_reflns_limit_l_min -198
_diffrn_reflns_number 85183
_diffrn_reflns_theta_full 39.98
_diffrn_reflns_theta_max 39.98
_diffrn_reflns_theta_min 2.52
_diffrn_standards_decay_% 0
_diffrn_standards_interval_count 0
_diffrn_standards_interval_time 0
_diffrn_standards_number 0
_exptl_absorpt_coefficient_mu 10.686
_exptl_absorpt_correction_T_max 0.4535
_exptl_absorpt_correction_T_min 0.2749
_exptl_absorpt_correction_type analytical
_exptl_absorpt_process_details '(de Meulenaar & Tompa, 1965)'
_exptl_crystal_colour black
_exptl_crystal_density_diffrn 5.136
_exptl_crystal_density_method 'not measured'
_exptl_crystal_description 'irregular block'
_exptl_crystal_F_000 11760
_exptl_crystal_size_max 0.20
_exptl_crystal_size_mid 0.17
_exptl_crystal_size_min 0.14
_refine_diff_density_max 2.455
_refine_diff_density_min -2.811
_refine_ls_extinction_coef 0.000148(2)
_refine_ls_extinction_expression Fc^*^=kFc[1+0.001xFc^2^\l^3^/sin(2\q)]^-1/4^
_refine_ls_extinction_method SHELXL97
_refine_ls_goodness_of_fit_ref 1.122
_refine_ls_matrix_type full
_refine_ls_number_parameters 99
_refine_ls_number_reflns 5858
_refine_ls_number_restraints 0
_refine_ls_restrained_S_all 1.122
_refine_ls_R_factor_all 0.0421
_refine_ls_R_factor_gt 0.0266
_refine_ls_shift/su_max 0.001
_refine_ls_shift/su_mean 0.000
_refine_ls_structure_factor_coef Fsqd
_refine_ls_weighting_details 'calc w = 1/[\s^2^(Fo^2^)+(0.0133P)^2^+67.7286P] where P = (Fo^2^+2Fc^2^)/3'
_refine_ls_weighting_scheme calc
_refine_ls_wR_factor_gt 0.0447
_refine_ls_wR_factor_ref 0.0479
_reflns_number_gt 4683
_reflns_number_total 5858
_reflns_threshold_expression I>2\s(I)
_cod_data_source_file bc1009.cif
_cod_data_source_block I
_cod_original_cell_volume 8499.62(8)
_cod_original_sg_symbol_Hall '-R 32"c'
_cod_original_sg_symbol_H-M 'R -3 c'
_cod_database_code 2013547
_cod_database_fobs_code 2013547

loop_
_symmetry_equiv_pos_as_xyz
'x, y, z'
'-y, x-y, z'
'-x+y, -x, z'
'x-y, -y, -z+1/2'
'-x, -x+y, -z+1/2'
'y, x, -z+1/2'
'x+2/3, y+1/3, z+1/3'
'-y+2/3, x-y+1/3, z+1/3'
'-x+y+2/3, -x+1/3, z+1/3'
'x-y+2/3, -y+1/3, -z+5/6'
'-x+2/3, -x+y+1/3, -z+5/6'
'y+2/3, x+1/3, -z+5/6'
'x+1/3, y+2/3, z+2/3'
'-y+1/3, x-y+2/3, z+2/3'
'-x+y+1/3, -x+2/3, z+2/3'
'x-y+1/3, -y+2/3, -z+7/6'
'-x+1/3, -x+y+2/3, -z+7/6'
'y+1/3, x+2/3, -z+7/6'
'-x, -y, -z'
'y, -x+y, -z'
'x-y, x, -z'
'-x+y, y, z-1/2'
'x, x-y, z-1/2'
'-y, -x, z-1/2'
'-x+2/3, -y+1/3, -z+1/3'
'y+2/3, -x+y+1/3, -z+1/3'
'x-y+2/3, x+1/3, -z+1/3'
'-x+y+2/3, y+1/3, z-1/6'
'x+2/3, x-y+1/3, z-1/6'
'-y+2/3, -x+1/3, z-1/6'
'-x+1/3, -y+2/3, -z+2/3'
'y+1/3, -x+y+2/3, -z+2/3'
'x-y+1/3, x+2/3, -z+2/3'
'-x+y+1/3, y+2/3, z+1/6'
'x+1/3, x-y+2/3, z+1/6'
'-y+1/3, -x+2/3, z+1/6'

loop_
_atom_site_label
_atom_site_fract_x
_atom_site_fract_y
_atom_site_fract_z
_atom_site_U_iso_or_equiv
_atom_site_adp_type
_atom_site_calc_flag
_atom_site_refinement_flags
_atom_site_occupancy
_atom_site_disorder_assembly
_atom_site_disorder_group
_atom_site_type_symbol
Cs1 1.0000 0.0000 0.097360(2) 0.01621(5) Uani d S 1 . . Cs
Cs2 0.3333 -0.3333 0.029348(3) 0.02552(6) Uani d S 1 . . Cs
Cs3 0.6667 -0.6667 0.013497(3) 0.02211(6) Uani d S 1 . . Cs
Mo1 0.82709(2) -0.49990(2) 0.062627(2) 0.00742(3) Uani d . 1 . . Mo
Mo2 0.83130(3) -0.6667 0.0833 0.00712(4) Uani d S 1 . . Mo
Mo3 0.85087(2) -0.17080(2) 0.050467(2) 0.00762(3) Uani d . 1 . . Mo
Mo4 0.82795(2) -0.01777(2) 0.029945(2) 0.00694(3) Uani d . 1 . . Mo
Mo5 0.84747(2) -0.17197(2) 0.010149(2) 0.00662(3) Uani d . 1 . . Mo
S1 0.97032(6) -0.65284(7) 0.064611(5) 0.00931(8) Uani d . 1 . . S
S2 0.96840(8) -0.36493(8) 0.0833 0.01070(12) Uani d S 1 . . S
S3 1.03958(7) -0.28266(6) 0.048894(5) 0.00937(8) Uani d . 1 . . S
S4 0.71598(6) -0.31782(7) 0.030349(5) 0.01014(8) Uani d . 1 . . S
S5 0.67770(6) -0.03843(7) 0.009886(5) 0.01013(9) Uani d . 1 . . S
S6 0.6667 -0.6667 0.045778(8) 0.01089(14) Uani d S 1 . . S
S7 1.0000 0.0000 0.067313(8) 0.01136(15) Uani d S 1 . . S

loop_
_atom_site_aniso_label
_atom_site_aniso_U_11
_atom_site_aniso_U_22
_atom_site_aniso_U_33
_atom_site_aniso_U_12
_atom_site_aniso_U_13
_atom_site_aniso_U_23
Cs1 0.01508(6) 0.01508(6) 0.01846(11) 0.00754(3) 0.000 0.000
Cs2 0.01904(8) 0.01904(8) 0.03849(18) 0.00952(4) 0.000 0.000
Cs3 0.01917(8) 0.01917(8) 0.02799(14) 0.00958(4) 0.000 0.000
Mo1 0.00794(7) 0.00843(7) 0.00624(7) 0.00437(5) 0.00045(5) -0.00019(5)
Mo2 0.00786(7) 0.00803(9) 0.00554(9) 0.00401(5) -0.00045(3) -0.00090(7)
Mo3 0.00821(7) 0.00871(7) 0.00598(6) 0.00426(5) 0.00057(5) 0.00035(5)
Mo4 0.00769(7) 0.00791(6) 0.00520(6) 0.00389(5) 0.00044(5) -0.00015(5)
Mo5 0.00743(6) 0.00715(6) 0.00502(6) 0.00346(5) 0.00010(5) -0.00004(5)
S1 0.00871(19) 0.0103(2) 0.0095(2) 0.00514(16) 0.00058(16) -0.00157(16)
S2 0.0092(2) 0.0092(2) 0.0111(3) 0.0026(2) 0.00084(12) -0.00084(12)
S3 0.0108(2) 0.00938(19) 0.0086(2) 0.00555(17) 0.00115(16) 0.00200(15)
S4 0.0096(2) 0.0091(2) 0.0094(2) 0.00293(16) 0.00070(16) 0.00046(16)
S5 0.00867(19) 0.0137(2) 0.0090(2) 0.00630(17) 0.00011(16) -0.00016(17)
S6 0.0134(2) 0.0134(2) 0.0059(3) 0.00670(11) 0.000 0.000
S7 0.0139(2) 0.0139(2) 0.0063(3) 0.00694(11) 0.000 0.000

loop_
_atom_type_symbol
_atom_type_description
_atom_type_scat_dispersion_real
_atom_type_scat_dispersion_imag
_atom_type_scat_source
S S 0.1246 0.1234 'International Tables Vol C Tables 4.2.6.8 and 6.1.1.4'
Mo Mo -1.6832 0.6857 'International Tables Vol C Tables 4.2.6.8 and 6.1.1.4'
Cs Cs -0.3680 2.1192 'International Tables Vol C Tables 4.2.6.8 and 6.1.1.4'

loop_
_geom_angle_atom_site_label_1
_geom_angle_atom_site_label_2
_geom_angle_atom_site_label_3
_geom_angle_site_symmetry_1
_geom_angle_site_symmetry_3
_geom_angle
_geom_angle_publ_flag
S1 Cs1 S1 16_444 18_634 117.572(5) y
S1 Cs1 S1 16_444 17_764 117.571(5) ?
S1 Cs1 S1 18_634 17_764 117.570(5) ?
S1 Cs1 S7 16_444 . 99.055(10) ?
S1 Cs1 S7 18_634 . 99.055(10) ?
S1 Cs1 S7 17_764 . 99.055(10) ?
S1 Cs1 S2 16_444 . 161.012(12) ?
S1 Cs1 S2 18_634 . 58.809(13) ?
S1 Cs1 S2 17_764 . 76.823(13) ?
S7 Cs1 S2 . . 64.971(5) ?
S1 Cs1 S2 16_444 2_645 76.823(13) ?
S1 Cs1 S2 18_634 2_645 161.012(12) ?
S1 Cs1 S2 17_764 2_645 58.810(13) ?
S7 Cs1 S2 . 2_645 64.971(5) ?
S2 Cs1 S2 . 2_645 103.385(6) ?
S1 Cs1 S2 16_444 3_765 58.810(13) ?
S1 Cs1 S2 18_634 3_765 76.824(13) ?
S1 Cs1 S2 17_764 3_765 161.012(12) ?
S7 Cs1 S2 . 3_765 64.971(5) ?
S2 Cs1 S2 . 3_765 103.385(6) ?
S2 Cs1 S2 2_645 3_765 103.385(6) ?
S1 Cs1 S3 16_444 16_444 61.826(13) ?
S1 Cs1 S3 18_634 16_444 59.410(12) ?
S1 Cs1 S3 17_764 16_444 134.468(15) ?
S7 Cs1 S3 . 16_444 126.454(9) ?
S2 Cs1 S3 . 16_444 118.217(13) ?
S2 Cs1 S3 2_645 16_444 137.902(11) ?
S2 Cs1 S3 3_765 16_444 62.571(8) ?
S1 Cs1 S3 16_444 17_764 59.410(13) ?
S1 Cs1 S3 18_634 17_764 134.468(15) ?
S1 Cs1 S3 17_764 17_764 61.826(13) ?
S7 Cs1 S3 . 17_764 126.454(9) ?
S2 Cs1 S3 . 17_764 137.901(11) ?
S2 Cs1 S3 2_645 17_764 62.571(8) ?
S2 Cs1 S3 3_765 17_764 118.218(13) ?
S3 Cs1 S3 16_444 17_764 88.306(13) ?
S1 Cs1 S3 16_444 18_634 134.469(15) ?
S1 Cs1 S3 18_634 18_634 61.825(13) ?
S1 Cs1 S3 17_764 18_634 59.409(13) ?
S7 Cs1 S3 . 18_634 126.454(9) ?
S2 Cs1 S3 . 18_634 62.571(8) ?
S2 Cs1 S3 2_645 18_634 118.217(13) ?
S2 Cs1 S3 3_765 18_634 137.902(11) ?
S3 Cs1 S3 16_444 18_634 88.305(13) ?
S3 Cs1 S3 17_764 18_634 88.305(13) ?
S1 Cs1 Mo1 16_444 16_444 34.388(10) ?
S1 Cs1 Mo1 18_634 16_444 83.710(9) ?
S1 Cs1 Mo1 17_764 16_444 148.626(11) ?
S7 Cs1 Mo1 . 16_444 99.882(4) ?
S2 Cs1 Mo1 . 16_444 134.155(9) ?
S2 Cs1 Mo1 2_645 16_444 108.265(10) ?
S2 Cs1 Mo1 3_765 16_444 37.609(7) ?
S3 Cs1 Mo1 16_444 16_444 35.893(8) ?
S3 Cs1 Mo1 17_764 16_444 86.800(9) ?
S3 Cs1 Mo1 18_634 16_444 124.058(10) ?
S1 Cs1 Mo1 16_444 17_764 83.709(10) ?
S1 Cs1 Mo1 18_634 17_764 148.624(11) ?
S1 Cs1 Mo1 17_764 17_764 34.388(9) ?
S7 Cs1 Mo1 . 17_764 99.882(4) ?
S2 Cs1 Mo1 . 17_764 108.265(10) ?
S2 Cs1 Mo1 2_645 17_764 37.610(7) ?
S2 Cs1 Mo1 3_765 17_764 134.155(9) ?
S3 Cs1 Mo1 16_444 17_764 124.058(10) ?
S3 Cs1 Mo1 17_764 17_764 35.893(8) ?
S3 Cs1 Mo1 18_634 17_764 86.799(9) ?
Mo1 Cs1 Mo1 16_444 17_764 117.118(2) ?
S4 Cs2 S4 2_545 3_655 119.9040(10) ?
S4 Cs2 S4 2_545 . 119.9040(10) ?
S4 Cs2 S4 3_655 . 119.9040(10) ?
S4 Cs2 S5 2_545 2_545 59.726(12) ?
S4 Cs2 S5 3_655 2_545 74.579(12) ?
S4 Cs2 S5 . 2_545 145.458(16) ?
S4 Cs2 S5 2_545 3_655 145.458(16) ?
S4 Cs2 S5 3_655 3_655 59.726(12) ?
S4 Cs2 S5 . 3_655 74.579(12) ?
S5 Cs2 S5 2_545 3_655 90.193(13) ?
S4 Cs2 S5 2_545 . 74.579(12) ?
S4 Cs2 S5 3_655 . 145.458(16) ?
S4 Cs2 S5 . . 59.726(12) ?
S5 Cs2 S5 2_545 . 90.193(13) ?
S5 Cs2 S5 3_655 . 90.193(13) ?
S4 Cs2 S3 2_545 3_765 72.626(12) ?
S4 Cs2 S3 3_655 3_765 141.805(16) ?
S4 Cs2 S3 . 3_765 57.237(12) ?
S5 Cs2 S3 2_545 3_765 131.924(11) ?
S5 Cs2 S3 3_655 3_765 131.618(11) ?
S5 Cs2 S3 . 3_765 70.405(12) ?
S4 Cs2 S3 2_545 1_455 57.237(12) ?
S4 Cs2 S3 3_655 1_455 72.626(12) ?
S4 Cs2 S3 . 1_455 141.805(16) ?
S5 Cs2 S3 2_545 1_455 70.405(12) ?
S5 Cs2 S3 3_655 1_455 131.924(11) ?
S5 Cs2 S3 . 1_455 131.618(11) ?
S3 Cs2 S3 3_765 1_455 89.982(13) ?
S4 Cs2 S3 2_545 2_535 141.805(16) ?
S4 Cs2 S3 3_655 2_535 57.237(12) ?
S4 Cs2 S3 . 2_535 72.626(12) ?
S5 Cs2 S3 2_545 2_535 131.618(11) ?
S5 Cs2 S3 3_655 2_535 70.405(12) ?
S5 Cs2 S3 . 2_535 131.924(11) ?
S3 Cs2 S3 3_765 2_535 89.982(13) ?
S3 Cs2 S3 1_455 2_535 89.982(13) ?
S4 Cs2 Mo4 2_545 2_545 37.001(9) ?
S4 Cs2 Mo4 3_655 2_545 82.974(9) ?
S4 Cs2 Mo4 . 2_545 156.847(9) ?
S5 Cs2 Mo4 2_545 2_545 38.135(9) ?
S5 Cs2 Mo4 3_655 2_545 124.764(10) ?
S5 Cs2 Mo4 . 2_545 104.126(9) ?
S3 Cs2 Mo4 3_765 2_545 103.169(9) ?
S3 Cs2 Mo4 1_455 2_545 36.464(8) ?
S3 Cs2 Mo4 2_535 2_545 123.273(10) ?
S4 Cs2 Mo4 2_545 . 82.974(9) ?
S4 Cs2 Mo4 3_655 . 156.847(9) ?
S4 Cs2 Mo4 . . 37.001(9) ?
S5 Cs2 Mo4 2_545 . 124.764(10) ?
S5 Cs2 Mo4 3_655 . 104.126(9) ?
S5 Cs2 Mo4 . . 38.135(9) ?
S3 Cs2 Mo4 3_765 . 36.464(8) ?
S3 Cs2 Mo4 1_455 . 123.273(10) ?
S3 Cs2 Mo4 2_535 . 103.169(9) ?
Mo4 Cs2 Mo4 2_545 . 120.0 ?
S4 Cs2 Mo4 2_545 3_655 156.847(9) ?
S4 Cs2 Mo4 3_655 3_655 37.001(9) ?
S4 Cs2 Mo4 . 3_655 82.974(9) ?
S5 Cs2 Mo4 2_545 3_655 104.126(9) ?
S5 Cs2 Mo4 3_655 3_655 38.135(9) ?
S5 Cs2 Mo4 . 3_655 124.764(10) ?
S3 Cs2 Mo4 3_765 3_655 123.273(10) ?
S3 Cs2 Mo4 1_455 3_655 103.169(9) ?
S3 Cs2 Mo4 2_535 3_655 36.464(8) ?
Mo4 Cs2 Mo4 2_545 3_655 120.0 ?
Mo4 Cs2 Mo4 . 3_655 120.0 ?
S6 Cs3 S5 . 1_545 96.364(10) ?
S6 Cs3 S5 . 2_645 96.364(10) ?
S5 Cs3 S5 1_545 2_645 118.788(4) ?
S6 Cs3 S5 . 3_655 96.364(10) ?
S5 Cs3 S5 1_545 3_655 118.788(4) ?
S5 Cs3 S5 2_645 3_655 118.788(4) ?
S6 Cs3 S4 . 3_755 59.001(10) ?
S5 Cs3 S4 1_545 3_755 61.411(12) ?
S5 Cs3 S4 2_645 3_755 75.593(12) ?
S5 Cs3 S4 3_655 3_755 153.974(15) ?
S6 Cs3 S4 . 2_535 59.001(10) ?
S5 Cs3 S4 1_545 2_535 75.593(12) ?
S5 Cs3 S4 2_645 2_535 153.974(15) ?
S5 Cs3 S4 3_655 2_535 61.411(12) ?
S4 Cs3 S4 3_755 2_535 95.862(13) ?
S6 Cs3 S4 . . 59.001(10) ?
S5 Cs3 S4 1_545 . 153.974(15) ?
S5 Cs3 S4 2_645 . 61.411(12) ?
S5 Cs3 S4 3_655 . 75.593(12) ?
S4 Cs3 S4 3_755 . 95.862(13) ?
S4 Cs3 S4 2_535 . 95.862(13) ?
S6 Cs3 S5 . 19_645 130.207(8) ?
S5 Cs3 S5 1_545 19_645 69.970(13) ?
S5 Cs3 S5 2_645 19_645 132.683(10) ?
S5 Cs3 S5 3_655 19_645 56.628(14) ?
S4 Cs3 S5 3_755 19_645 131.381(11) ?
S4 Cs3 S5 2_535 19_645 71.206(12) ?
S4 Cs3 S5 . 19_645 131.187(12) ?
S6 Cs3 S5 . 20_655 130.207(8) ?
S5 Cs3 S5 1_545 20_655 56.628(14) ?
S5 Cs3 S5 2_645 20_655 69.970(13) ?
S5 Cs3 S5 3_655 20_655 132.683(10) ?
S4 Cs3 S5 3_755 20_655 71.206(12) ?
S4 Cs3 S5 2_535 20_655 131.187(12) ?
S4 Cs3 S5 . 20_655 131.381(11) ?
S5 Cs3 S5 19_645 20_655 82.813(13) ?
S6 Cs3 S5 . 21_545 130.207(8) ?
S5 Cs3 S5 1_545 21_545 132.683(10) ?
S5 Cs3 S5 2_645 21_545 56.628(14) ?
S5 Cs3 S5 3_655 21_545 69.970(13) ?
S4 Cs3 S5 3_755 21_545 131.187(12) ?
S4 Cs3 S5 2_535 21_545 131.381(11) ?
S4 Cs3 S5 . 21_545 71.206(12) ?
S5 Cs3 S5 19_645 21_545 82.813(13) ?
S5 Cs3 S5 20_655 21_545 82.813(13) ?
S6 Cs3 Mo5 . 3_755 95.143(5) ?
S5 Cs3 Mo5 1_545 3_755 37.203(9) ?
S5 Cs3 Mo5 2_645 3_755 82.123(9) ?
S5 Cs3 Mo5 3_655 3_755 154.655(10) ?
S4 Cs3 Mo5 3_755 3_755 38.428(9) ?
S4 Cs3 Mo5 2_535 3_755 106.635(9) ?
S4 Cs3 Mo5 . 3_755 129.466(10) ?
S5 Cs3 Mo5 19_645 3_755 99.073(9) ?
S5 Cs3 Mo5 20_655 3_755 37.119(8) ?
S5 Cs3 Mo5 21_545 3_755 117.780(10) ?
S6 Cs3 Mo5 . 2_535 95.143(5) ?
S5 Cs3 Mo5 1_545 2_535 82.123(9) ?
S5 Cs3 Mo5 2_645 2_535 154.655(10) ?
S5 Cs3 Mo5 3_655 2_535 37.203(9) ?
S4 Cs3 Mo5 3_755 2_535 129.466(10) ?
S4 Cs3 Mo5 2_535 2_535 38.428(9) ?
S4 Cs3 Mo5 . 2_535 106.635(9) ?
S5 Cs3 Mo5 19_645 2_535 37.119(8) ?
S5 Cs3 Mo5 20_655 2_535 117.780(10) ?
S5 Cs3 Mo5 21_545 2_535 99.073(9) ?
Mo5 Cs3 Mo5 3_755 2_535 119.206(2) ?
S6 Mo1 S1 . . 92.035(14) ?
S6 Mo1 S1 . 2_535 91.529(14) ?
S1 Mo1 S1 . 2_535 167.72(2) ?
S6 Mo1 S3 . . 93.119(19) ?
S1 Mo1 S3 . . 94.822(18) ?
S1 Mo1 S3 2_535 . 96.718(18) ?
S6 Mo1 S2 . . 169.71(2) ?
S1 Mo1 S2 . . 84.938(13) ?
S1 Mo1 S2 2_535 . 89.498(14) ?
S3 Mo1 S2 . . 96.93(2) ?
S6 Mo1 Mo1 . 3_755 56.329(11) ?
S1 Mo1 Mo1 . 3_755 57.140(15) ?
S1 Mo1 Mo1 2_535 3_755 116.135(14) ?
S3 Mo1 Mo1 . 3_755 133.522(14) ?
S2 Mo1 Mo1 . 3_755 114.268(12) ?
S6 Mo1 Mo1 . 2_535 56.329(11) ?
S1 Mo1 Mo1 . 2_535 116.872(15) ?
S1 Mo1 Mo1 2_535 2_535 56.399(14) ?
S3 Mo1 Mo1 . 2_535 134.444(14) ?
S2 Mo1 Mo1 . 2_535 116.579(13) ?
Mo1 Mo1 Mo1 3_755 2_535 60.0 ?
S6 Mo1 Mo2 . 2_535 118.131(13) ?
S1 Mo1 Mo2 . 2_535 113.057(15) ?
S1 Mo1 Mo2 2_535 2_535 55.131(13) ?
S3 Mo1 Mo2 . 2_535 135.774(15) ?
S2 Mo1 Mo2 . 2_535 54.880(12) ?
Mo1 Mo1 Mo2 3_755 2_535 90.693(6) ?
Mo1 Mo1 Mo2 2_535 2_535 61.903(5) ?
S6 Mo1 Mo2 . . 116.238(13) ?
S1 Mo1 Mo2 . . 54.603(14) ?
S1 Mo1 Mo2 2_535 . 113.452(14) ?
S3 Mo1 Mo2 . . 135.922(15) ?
S2 Mo1 Mo2 . . 54.272(12) ?
Mo1 Mo1 Mo2 3_755 . 60.006(5) ?
Mo1 Mo1 Mo2 2_535 . 89.606(6) ?
Mo2 Mo1 Mo2 2_535 . 58.458(9) ?
S6 Mo1 Mo3 . . 91.594(11) ?
S1 Mo1 Mo3 . . 143.382(15) ?
S1 Mo1 Mo3 2_535 . 48.183(13) ?
S3 Mo1 Mo3 . . 48.591(13) ?
S2 Mo1 Mo3 . . 96.702(11) ?
Mo1 Mo1 Mo3 3_755 . 146.304(7) ?
Mo1 Mo1 Mo3 2_535 . 95.149(8) ?
Mo2 Mo1 Mo3 2_535 . 97.026(8) ?
Mo2 Mo1 Mo3 . . 148.799(7) ?
S6 Mo1 Mo2 . 3_755 86.526(15) ?
S1 Mo1 Mo2 . 3_755 85.306(13) ?
S1 Mo1 Mo2 2_535 3_755 83.180(13) ?
S3 Mo1 Mo2 . 3_755 179.627(15) ?
S2 Mo1 Mo2 . 3_755 83.433(15) ?
Mo1 Mo1 Mo2 3_755 3_755 46.305(3) ?
Mo1 Mo1 Mo2 2_535 3_755 45.220(3) ?
Mo2 Mo1 Mo2 2_535 3_755 44.410(7) ?
Mo2 Mo1 Mo2 . 3_755 44.407(6) ?
Mo3 Mo1 Mo2 . 3_755 131.290(6) ?
S6 Mo1 Cs1 . 16_544 126.328(10) ?
S1 Mo1 Cs1 . 16_544 49.670(13) ?
S1 Mo1 Cs1 2_535 16_544 134.472(14) ?
S3 Mo1 Cs1 . 16_544 61.175(13) ?
S2 Mo1 Cs1 . 16_544 57.995(10) ?
Mo1 Mo1 Cs1 3_755 16_544 106.649(8) ?
Mo1 Mo1 Cs1 2_535 16_544 163.648(7) ?
Mo2 Mo1 Cs1 2_535 16_544 111.870(6) ?
Mo2 Mo1 Cs1 . 16_544 74.814(7) ?
Mo3 Mo1 Cs1 . 16_544 100.756(5) ?
Mo2 Mo1 Cs1 3_755 16_544 119.141(5) ?
S1 Mo2 S1 16_434 . 117.70(3) ?
S1 Mo2 S2 16_434 3_755 88.877(14) ?
S1 Mo2 S2 . 3_755 94.244(14) ?
S1 Mo2 S2 16_434 . 94.245(14) ?
S1 Mo2 S2 . . 88.878(14) ?
S2 Mo2 S2 3_755 . 173.97(2) ?
S1 Mo2 Mo2 16_434 3_755 115.122(13) ?
S1 Mo2 Mo2 . 3_755 118.123(13) ?
S2 Mo2 Mo2 3_755 3_755 56.984(11) ?
S2 Mo2 Mo2 . 3_755 116.984(11) ?
S1 Mo2 Mo2 16_434 2_535 118.127(13) ?
S1 Mo2 Mo2 . 2_535 115.119(13) ?
S2 Mo2 Mo2 3_755 2_535 116.984(11) ?
S2 Mo2 Mo2 . 2_535 56.984(11) ?
Mo2 Mo2 Mo2 3_755 2_535 60.0 ?
S1 Mo2 Mo1 16_434 18_634 56.566(13) ?
S1 Mo2 Mo1 . 18_634 146.124(14) ?
S2 Mo2 Mo1 3_755 18_634 117.741(6) ?
S2 Mo2 Mo1 . 18_634 60.405(5) ?
Mo2 Mo2 Mo1 3_755 18_634 90.367(6) ?
Mo2 Mo2 Mo1 2_535 18_634 61.710(6) ?
S1 Mo2 Mo1 16_434 3_755 146.124(14) ?
S1 Mo2 Mo1 . 3_755 56.561(13) ?
S2 Mo2 Mo1 3_755 3_755 60.407(5) ?
S2 Mo2 Mo1 . 3_755 117.738(6) ?
Mo2 Mo2 Mo1 3_755 3_755 61.712(6) ?
Mo2 Mo2 Mo1 2_535 3_755 90.367(6) ?
Mo1 Mo2 Mo1 18_634 3_755 148.681(12) ?
S1 Mo2 Mo1 16_434 16_434 55.298(13) ?
S1 Mo2 Mo1 . 16_434 151.271(14) ?
S2 Mo2 Mo1 3_755 16_434 59.654(5) ?
S2 Mo2 Mo1 . 16_434 118.290(6) ?
Mo2 Mo2 Mo1 3_755 16_434 59.827(6) ?
Mo2 Mo2 Mo1 2_535 16_434 89.292(6) ?
Mo1 Mo2 Mo1 18_634 16_434 58.097(7) ?
Mo1 Mo2 Mo1 3_755 16_434 111.594(7) ?
S1 Mo2 Mo1 16_434 . 151.273(14) ?
S1 Mo2 Mo1 . . 55.293(13) ?
S2 Mo2 Mo1 3_755 . 118.287(6) ?
S2 Mo2 Mo1 . . 59.658(5) ?
Mo2 Mo2 Mo1 3_755 . 89.291(6) ?
Mo2 Mo2 Mo1 2_535 . 59.829(6) ?
Mo1 Mo2 Mo1 18_634 . 111.595(7) ?
Mo1 Mo2 Mo1 3_755 . 58.091(7) ?
Mo1 Mo2 Mo1 16_434 . 145.408(12) ?
S1 Mo2 Mo1 16_434 17_654 84.901(13) ?
S1 Mo2 Mo1 . 17_654 157.256(15) ?
S2 Mo2 Mo1 3_755 17_654 88.343(9) ?
S2 Mo2 Mo1 . 17_654 86.799(9) ?
Mo2 Mo2 Mo1 3_755 17_654 46.300(3) ?
Mo2 Mo2 Mo1 2_535 17_654 45.222(3) ?
Mo1 Mo2 Mo1 18_634 17_654 44.089(5) ?
Mo1 Mo2 Mo1 3_755 17_654 106.464(9) ?
Mo1 Mo2 Mo1 16_434 17_654 44.092(5) ?
Mo1 Mo2 Mo1 . 17_654 103.842(8) ?
S1 Mo2 Mo1 16_434 2_535 157.263(15) ?
S1 Mo2 Mo1 . 2_535 84.894(13) ?
S2 Mo2 Mo1 3_755 2_535 86.798(9) ?
S2 Mo2 Mo1 . 2_535 88.344(9) ?
Mo2 Mo2 Mo1 3_755 2_535 45.224(3) ?
Mo2 Mo2 Mo1 2_535 2_535 46.302(3) ?
Mo1 Mo2 Mo1 18_634 2_535 106.465(9) ?
Mo1 Mo2 Mo1 3_755 2_535 44.086(5) ?
Mo1 Mo2 Mo1 16_434 2_535 103.843(8) ?
Mo1 Mo2 Mo1 . 2_535 44.089(5) ?
Mo1 Mo2 Mo1 17_654 2_535 72.677(7) ?
S7 Mo3 S1 . 2_535 90.06(2) ?
S7 Mo3 S3 . . 92.003(14) ?
S1 Mo3 S3 2_535 . 97.500(18) ?
S7 Mo3 S3 . 3_765 91.707(14) ?
S1 Mo3 S3 2_535 3_765 90.515(18) ?
S3 Mo3 S3 . 3_765 171.16(2) ?
S7 Mo3 S4 . . 171.60(2) ?
S1 Mo3 S4 2_535 . 98.146(18) ?
S3 Mo3 S4 . . 88.714(19) ?
S3 Mo3 S4 3_765 . 86.457(18) ?
S7 Mo3 Mo3 . 2_645 56.689(11) ?
S1 Mo3 Mo3 2_535 2_645 134.486(14) ?
S3 Mo3 Mo3 . 2_645 58.381(15) ?
S3 Mo3 Mo3 3_765 2_645 117.778(14) ?
S4 Mo3 Mo3 . 2_645 117.229(13) ?
S7 Mo3 Mo3 . 3_765 56.689(11) ?
S1 Mo3 Mo3 2_535 3_765 129.561(14) ?
S3 Mo3 Mo3 . 3_765 118.221(15) ?
S3 Mo3 Mo3 3_765 3_765 57.937(14) ?
S4 Mo3 Mo3 . 3_765 115.828(13) ?
Mo3 Mo3 Mo3 2_645 3_765 60.0 ?
S7 Mo3 Mo4 . 2_645 118.435(14) ?
S1 Mo3 Mo4 2_535 2_645 139.569(15) ?
S3 Mo3 Mo4 . 2_645 56.528(13) ?
S3 Mo3 Mo4 3_765 2_645 114.721(14) ?
S4 Mo3 Mo4 . 2_645 55.522(13) ?
Mo3 Mo3 Mo4 2_645 2_645 61.816(6) ?
Mo3 Mo3 Mo4 3_765 2_645 90.853(5) ?
S7 Mo3 Mo4 . . 117.140(14) ?
S1 Mo3 Mo4 2_535 . 134.965(15) ?
S3 Mo3 Mo4 . . 115.279(14) ?
S3 Mo3 Mo4 3_765 . 55.948(13) ?
S4 Mo3 Mo4 . . 55.322(13) ?
Mo3 Mo3 Mo4 2_645 . 90.107(5) ?
Mo3 Mo3 Mo4 3_765 . 60.519(6) ?
Mo4 Mo3 Mo4 2_645 . 58.776(8) ?
S7 Mo3 Mo1 . . 93.469(12) ?
S1 Mo3 Mo1 2_535 . 47.915(13) ?
S3 Mo3 Mo1 . . 49.642(13) ?
S3 Mo3 Mo1 3_765 . 138.041(14) ?
S4 Mo3 Mo1 . . 93.368(14) ?
Mo3 Mo3 Mo1 2_645 . 99.496(9) ?
Mo3 Mo3 Mo1 3_765 . 149.364(6) ?
Mo4 Mo3 Mo1 2_645 . 99.007(7) ?
Mo4 Mo3 Mo1 . . 147.773(8) ?
S4 Mo4 S3 3_765 3_765 91.786(19) ?
S4 Mo4 S4 3_765 . 174.069(18) ?
S3 Mo4 S4 3_765 . 89.461(19) ?
S4 Mo4 S5 3_765 . 93.216(19) ?
S3 Mo4 S5 3_765 . 116.434(18) ?
S4 Mo4 S5 . . 91.419(18) ?
S4 Mo4 Mo5 3_765 3_765 60.271(14) ?
S3 Mo4 Mo5 3_765 3_765 148.786(15) ?
S4 Mo4 Mo5 . 3_765 119.820(15) ?
S5 Mo4 Mo5 . 3_765 57.058(13) ?
S4 Mo4 Mo5 3_765 . 120.091(15) ?
S3 Mo4 Mo5 3_765 . 146.493(15) ?
S4 Mo4 Mo5 . . 59.958(14) ?
S5 Mo4 Mo5 . . 56.420(13) ?
Mo5 Mo4 Mo5 3_765 . 59.931(8) ?
S4 Mo4 Mo4 3_765 3_765 57.389(15) ?
S3 Mo4 Mo4 3_765 3_765 118.389(13) ?
S4 Mo4 Mo4 . 3_765 117.049(15) ?
S5 Mo4 Mo4 . 3_765 117.106(13) ?
Mo5 Mo4 Mo4 3_765 3_765 60.147(6) ?
Mo5 Mo4 Mo4 . 3_765 89.710(5) ?
S4 Mo4 Mo4 3_765 2_645 117.379(15) ?
S3 Mo4 Mo4 3_765 2_645 116.973(14) ?
S4 Mo4 Mo4 . 2_645 57.059(15) ?
S5 Mo4 Mo4 . 2_645 116.008(13) ?
Mo5 Mo4 Mo4 3_765 2_645 90.019(5) ?
Mo5 Mo4 Mo4 . 2_645 59.612(6) ?
Mo4 Mo4 Mo4 3_765 2_645 60.0 ?
S4 Mo4 Mo3 3_765 3_765 59.607(14) ?
S3 Mo4 Mo3 3_765 3_765 57.170(14) ?
S4 Mo4 Mo3 . 3_765 116.668(15) ?
S5 Mo4 Mo3 . 3_765 149.886(15) ?
Mo5 Mo4 Mo3 3_765 3_765 111.249(8) ?
Mo5 Mo4 Mo3 . 3_765 146.599(9) ?
Mo4 Mo4 Mo3 3_765 3_765 61.246(6) ?
Mo4 Mo4 Mo3 2_645 3_765 89.870(5) ?
S4 Mo4 Mo3 3_765 . 117.163(15) ?
S3 Mo4 Mo3 3_765 . 56.997(13) ?
S4 Mo4 Mo3 . . 59.017(14) ?
S5 Mo4 Mo3 . . 148.121(15) ?
Mo5 Mo4 Mo3 3_765 . 145.998(9) ?
Mo5 Mo4 Mo3 . . 109.762(8) ?
Mo4 Mo4 Mo3 3_765 . 89.149(5) ?
Mo4 Mo4 Mo3 2_645 . 59.979(6) ?
Mo3 Mo4 Mo3 3_765 . 57.665(8) ?
S4 Mo4 Cs2 3_765 . 126.292(14) ?
S3 Mo4 Cs2 3_765 . 63.580(14) ?
S4 Mo4 Cs2 . . 59.308(13) ?
S5 Mo4 Cs2 . . 63.075(13) ?
Mo5 Mo4 Cs2 3_765 . 120.131(8) ?
Mo5 Mo4 Cs2 . . 87.410(7) ?
Mo4 Mo4 Cs2 3_765 . 176.219(9) ?
Mo4 Mo4 Cs2 2_645 . 116.329(9) ?
Mo3 Mo4 Cs2 3_765 . 120.728(8) ?
Mo3 Mo4 Cs2 . . 89.519(7) ?
S5 Mo5 S5 . 2_645 175.186(17) ?
S5 Mo5 S5 . 21_545 90.839(14) ?
S5 Mo5 S5 2_645 21_545 90.425(14) ?
S5 Mo5 S4 . . 91.177(18) ?
S5 Mo5 S4 2_645 . 92.322(18) ?
S5 Mo5 S4 21_545 . 118.155(18) ?
S5 Mo5 Mo4 . 2_645 119.991(15) ?
S5 Mo5 Mo4 2_645 2_645 59.768(13) ?
S5 Mo5 Mo4 21_545 2_645 147.452(15) ?
S4 Mo5 Mo4 . 2_645 56.172(13) ?
S5 Mo5 Mo5 . 2_645 118.019(15) ?
S5 Mo5 Mo5 2_645 2_645 57.354(15) ?
S5 Mo5 Mo5 21_545 2_645 116.488(13) ?
S4 Mo5 Mo5 . 2_645 116.374(13) ?
Mo4 Mo5 Mo5 2_645 2_645 60.304(6) ?
S5 Mo5 Mo5 . 3_765 58.023(15) ?
S5 Mo5 Mo5 2_645 3_765 117.350(15) ?
S5 Mo5 Mo5 21_545 3_765 116.917(13) ?
S4 Mo5 Mo5 . 3_765 115.923(13) ?
Mo4 Mo5 Mo5 2_645 3_765 90.289(5) ?
Mo5 Mo5 Mo5 2_645 3_765 60.0 ?
S5 Mo5 Mo4 . . 59.775(13) ?
S5 Mo5 Mo4 2_645 . 119.904(14) ?
S5 Mo5 Mo4 21_545 . 148.205(15) ?
S4 Mo5 Mo4 . . 56.221(13) ?
Mo4 Mo5 Mo4 2_645 . 60.241(8) ?
Mo5 Mo5 Mo4 2_645 . 89.978(5) ?
Mo5 Mo5 Mo4 3_765 . 59.765(6) ?
S5 Mo5 Mo5 . 21_545 118.151(14) ?
S5 Mo5 Mo5 2_645 21_545 59.097(13) ?
S5 Mo5 Mo5 21_545 21_545 55.954(14) ?
S4 Mo5 Mo5 . 21_545 148.939(14) ?
Mo4 Mo5 Mo5 2_645 21_545 110.323(7) ?
Mo5 Mo5 Mo5 2_645 21_545 60.560(4) ?
Mo5 Mo5 Mo5 3_765 21_545 90.0 ?
Mo4 Mo5 Mo5 . 21_545 146.588(7) ?
S5 Mo5 Mo5 . 20_665 59.298(13) ?
S5 Mo5 Mo5 2_645 20_665 117.926(14) ?
S5 Mo5 Mo5 21_545 20_665 56.408(14) ?
S4 Mo5 Mo5 . 20_665 148.176(14) ?
Mo4 Mo5 Mo5 2_645 20_665 147.063(7) ?
Mo5 Mo5 Mo5 2_645 20_665 90.0 ?
Mo5 Mo5 Mo5 3_765 20_665 60.560(4) ?
Mo4 Mo5 Mo5 . 20_665 109.884(7) ?
Mo5 Mo5 Mo5 21_545 20_665 58.881(8) ?
S5 Mo5 Cs3 . . 124.795(14) ?
S5 Mo5 Cs3 2_645 . 59.947(13) ?
S5 Mo5 Cs3 21_545 . 68.847(13) ?
S4 Mo5 Cs3 . . 60.076(13) ?
Mo4 Mo5 Cs3 2_645 . 83.834(7) ?
Mo5 Mo5 Cs3 2_645 . 116.976(8) ?
Mo5 Mo5 Cs3 3_765 . 174.094(6) ?
Mo4 Mo5 Cs3 . . 116.269(8) ?
Mo5 Mo5 Cs3 21_545 . 92.588(6) ?
Mo5 Mo5 Cs3 20_665 . 125.243(8) ?
Mo2 S1 Mo1 . . 70.104(15) ?
Mo2 S1 Mo1 . 3_755 68.308(15) ?
Mo1 S1 Mo1 . 3_755 66.461(16) ?
Mo2 S1 Mo3 . 3_755 136.18(2) ?
Mo1 S1 Mo3 . 3_755 129.14(2) ?
Mo1 S1 Mo3 3_755 3_755 83.902(17) ?
Mo2 S1 Cs1 . 16_544 101.842(18) ?
Mo1 S1 Cs1 . 16_544 95.943(17) ?
Mo1 S1 Cs1 3_755 16_544 161.69(2) ?
Mo3 S1 Cs1 3_755 16_544 112.509(18) ?
Mo2 S2 Mo2 2_535 . 66.03(2) ?
Mo2 S2 Mo1 2_535 18_634 66.068(15) ?
Mo2 S2 Mo1 . 18_634 64.710(15) ?
Mo2 S2 Mo1 2_535 . 64.713(15) ?
Mo2 S2 Mo1 . . 66.070(15) ?
Mo1 S2 Mo1 18_634 . 120.45(3) ?
Mo2 S2 Cs1 2_535 . 91.328(5) ?
Mo2 S2 Cs1 . . 146.836(15) ?
Mo1 S2 Cs1 18_634 . 84.399(6) ?
Mo1 S2 Cs1 . . 127.381(5) ?
Mo2 S2 Cs1 2_535 16_544 146.833(15) ?
Mo2 S2 Cs1 . 16_544 91.328(5) ?
Mo1 S2 Cs1 18_634 16_544 127.384(5) ?
Mo1 S2 Cs1 . 16_544 84.392(6) ?
Cs1 S2 Cs1 . 16_544 118.28(2) ?
Mo4 S3 Mo3 2_645 . 66.301(14) ?
Mo4 S3 Mo3 2_645 2_645 67.056(14) ?
Mo3 S3 Mo3 . 2_645 63.682(15) ?
Mo4 S3 Mo1 2_645 . 132.44(2) ?
Mo3 S3 Mo1 . . 81.767(17) ?
Mo3 S3 Mo1 2_645 . 128.77(2) ?
Mo4 S3 Cs2 2_645 1_655 79.957(15) ?
Mo3 S3 Cs2 . 1_655 146.22(2) ?
Mo3 S3 Cs2 2_645 1_655 102.385(16) ?
Mo1 S3 Cs2 . 1_655 125.480(18) ?
Mo4 S3 Cs1 2_645 16_544 144.05(2) ?
Mo3 S3 Cs1 . 16_544 137.56(2) ?
Mo3 S3 Cs1 2_645 16_544 97.517(16) ?
Mo1 S3 Cs1 . 16_544 82.932(14) ?
Cs2 S3 Cs1 1_655 16_544 71.731(11) ?
Mo4 S4 Mo4 2_645 . 65.551(15) ?
Mo4 S4 Mo5 2_645 . 63.556(14) ?
Mo4 S4 Mo5 . . 63.821(14) ?
Mo4 S4 Mo3 2_645 . 64.871(14) ?
Mo4 S4 Mo3 . . 65.661(14) ?
Mo5 S4 Mo3 . . 118.33(2) ?
Mo4 S4 Cs2 2_645 . 149.16(2) ?
Mo4 S4 Cs2 . . 83.691(16) ?
Mo5 S4 Cs2 . . 101.746(18) ?
Mo3 S4 Cs2 . . 105.495(18) ?
Mo4 S4 Cs3 2_645 . 98.257(17) ?
Mo4 S4 Cs3 . . 145.26(2) ?
Mo5 S4 Cs3 . . 81.496(15) ?
Mo3 S4 Cs3 . . 137.38(2) ?
Cs2 S4 Cs3 . . 106.453(14) ?
Mo5 S5 Mo5 . 3_765 64.623(15) ?
Mo5 S5 Mo4 . . 63.805(14) ?
Mo5 S5 Mo4 3_765 . 63.174(14) ?
Mo5 S5 Mo5 . 20_665 64.748(14) ?
Mo5 S5 Mo5 3_765 20_665 64.496(14) ?
Mo4 S5 Mo5 . 20_665 117.64(2) ?
Mo5 S5 Cs3 . 1_565 146.82(2) ?
Mo5 S5 Cs3 3_765 1_565 82.850(15) ?
Mo4 S5 Cs3 . 1_565 96.616(17) ?
Mo5 S5 Cs3 20_665 1_565 108.118(18) ?
Mo5 S5 Cs2 . . 99.058(17) ?
Mo5 S5 Cs2 3_765 . 141.96(2) ?
Mo4 S5 Cs2 . . 78.790(14) ?
Mo5 S5 Cs2 20_665 . 142.02(2) ?
Cs3 S5 Cs2 1_565 . 103.085(13) ?
Mo5 S5 Cs3 . 19_645 99.252(16) ?
Mo5 S5 Cs3 3_765 19_645 138.513(19) ?
Mo4 S5 Cs3 . 19_645 146.24(2) ?
Mo5 S5 Cs3 20_665 19_645 74.033(13) ?
Cs3 S5 Cs3 1_565 19_645 110.030(13) ?
Cs2 S5 Cs3 . 19_645 75.335(11) ?
Mo1 S6 Mo1 . 3_755 67.34(2) ?
Mo1 S6 Mo1 . 2_535 67.34(2) ?
Mo1 S6 Mo1 3_755 2_535 67.34(2) ?
Mo1 S6 Cs3 . . 140.193(14) ?
Mo1 S6 Cs3 3_755 . 140.193(14) ?
Mo1 S6 Cs3 2_535 . 140.193(14) ?
Mo3 S7 Mo3 . 2_645 66.62(2) ?
Mo3 S7 Mo3 . 3_765 66.62(2) ?
Mo3 S7 Mo3 2_645 3_765 66.62(2) ?
Mo3 S7 Cs1 . . 140.644(14) ?
Mo3 S7 Cs1 2_645 . 140.644(14) ?
Mo3 S7 Cs1 3_765 . 140.644(14) ?

loop_
_geom_bond_atom_site_label_1
_geom_bond_atom_site_label_2
_geom_bond_site_symmetry_2
_geom_bond_distance
_geom_bond_publ_flag
Cs1 S1 16_444 3.2828(5) ?
Cs1 S1 18_634 3.2828(5) yes
Cs1 S1 17_764 3.2829(5) ?
Cs1 S7 . 3.3076(9) yes
Cs1 S2 . 3.6495(4) yes
Cs1 S2 2_645 3.6495(4) ?
Cs1 S2 3_765 3.6495(4) ?
Cs1 S3 16_444 3.7812(6) ?
Cs1 S3 17_764 3.7812(6) ?
Cs1 S3 18_634 3.7813(6) yes
Cs1 Mo1 16_444 4.28315(18) ?
Cs1 Mo1 17_764 4.28320(18) ?
Cs2 S4 2_545 3.5439(6) yes
Cs2 S4 3_655 3.5439(6) ?
Cs2 S4 . 3.5439(6) ?
Cs2 S5 2_545 3.7232(6) yes
Cs2 S5 3_655 3.7232(6) ?
Cs2 S5 . 3.7232(6) ?
Cs2 S3 3_765 3.7255(6) yes
Cs2 S3 1_455 3.7255(6) ?
Cs2 S3 2_535 3.7255(6) ?
Cs2 Mo4 2_545 4.09622(18) ?
Cs2 Mo4 . 4.09622(18) ?
Cs2 Mo4 3_655 4.09622(18) ?
Cs3 S6 . 3.5535(9) yes
Cs3 S5 1_545 3.5857(6) yes
Cs3 S5 2_645 3.5857(6) ?
Cs3 S5 3_655 3.5857(6) ?
Cs3 S4 3_755 3.6020(6) yes
Cs3 S4 2_535 3.6020(6) ?
Cs3 S4 . 3.6020(6) ?
Cs3 S5 19_645 3.9872(6) yes
Cs3 S5 20_655 3.9872(6) ?
Cs3 S5 21_545 3.9872(6) ?
Cs3 Mo5 3_755 4.11036(18) ?
Cs3 Mo5 2_535 4.11036(18) ?
Mo1 S6 . 2.4143(7) yes
Mo1 S1 . 2.4322(6) yes
Mo1 S1 2_535 2.4529(6) yes
Mo1 S3 . 2.5303(6) yes
Mo1 S2 . 2.6267(4) yes
Mo1 Mo1 3_755 2.6771(3) yes
Mo1 Mo1 2_535 2.6771(3) ?
Mo1 Mo2 2_535 2.73130(18) yes
Mo1 Mo2 . 2.78199(19) yes
Mo1 Mo3 . 3.2864(2) yes
Mo1 Mo2 3_755 3.8476(3) ?
Mo1 Cs1 16_544 4.28321(18) ?
Mo2 S1 16_434 2.4115(5) yes
Mo2 S1 . 2.4117(5) yes
Mo2 S2 3_755 2.4708(6) yes
Mo2 S2 . 2.4708(6) yes
Mo2 Mo2 3_755 2.6925(4) yes
Mo2 Mo2 2_535 2.6925(4) ?
Mo2 Mo1 18_634 2.73105(18) ?
Mo2 Mo2 2_535 2.6925(4) ?
Mo2 Mo1 3_755 2.73129(18) ?
Mo2 Mo1 16_434 2.78177(19) ?
Mo2 Mo1 17_654 3.8474(3) ?
Mo2 Mo1 2_535 3.8476(3) ?
Mo3 S7 . 2.3982(7) yes
Mo3 S1 2_535 2.4632(5) yes
Mo3 S3 . 2.4905(6) yes
Mo3 S3 3_765 2.5025(6) yes
Mo3 S4 . 2.5857(6) yes
Mo3 Mo3 2_645 2.6341(3) yes
Mo3 Mo3 3_765 2.6341(3) ?
Mo3 Mo4 2_645 2.7139(2) yes
Mo3 Mo4 . 2.7479(2) yes
Mo4 S4 3_765 2.4711(6) yes
Mo4 S3 3_765 2.4723(5) yes
Mo4 S4 . 2.4802(6) yes
Mo4 S5 . 2.5787(6) yes
Mo4 Mo5 3_765 2.6634(2) yes
Mo4 Mo5 . 2.6779(2) yes
Mo4 Mo4 3_765 2.6804(3) yes
Mo4 Mo4 2_645 2.6804(3) ?
Mo4 Mo3 3_765 2.7139(2) ?
Mo5 S5 . 2.4863(6) yes
Mo5 S5 2_645 2.5047(6) yes
Mo5 S5 21_545 2.5800(6) yes
Mo5 S4 . 2.5831(6) yes
Mo5 Mo4 2_645 2.6634(2) ?
Mo5 Mo5 2_645 2.6679(3) yes
Mo5 Mo5 3_765 2.6679(3) ?
Mo5 Mo5 21_545 2.7139(3) yes
Mo5 Mo5 20_665 2.7139(3) ?
S1 Mo1 3_755 2.4529(6) ?
S1 Mo3 3_755 2.4632(5) ?
S1 Cs1 16_544 3.2828(5) ?
S2 Mo2 2_535 2.4708(6) ?
S2 Mo1 18_634 2.6265(4) ?
S2 Cs1 16_544 3.6496(4) ?
S3 Mo4 2_645 2.4723(5) ?
S3 Mo3 2_645 2.5025(6) ?
S3 Cs2 1_655 3.7255(6) ?
S3 Cs1 16_544 3.7813(6) ?
S4 Mo4 2_645 2.4711(6) ?
S5 Mo5 3_765 2.5047(6) ?
S5 Mo5 20_665 2.5800(6) ?
S5 Cs3 1_565 3.5857(6) ?
S5 Cs3 19_645 3.9872(6) ?
S6 Mo1 3_755 2.4143(7) ?
S6 Mo1 2_535 2.4143(7) ?
S7 Mo3 2_645 2.3982(7) ?
S7 Mo3 3_765 2.3982(7) ?
